data_2001956
loop_
_publ_author_name
'Ianelli, S.'
'Nardelli, M.'
'Belletti, D.'
'Jamart-Gr\'egoire, B.'
'Zouaoui, A.'
'Caub\`ere, P.'

_publ_section_title
;
 Structure and conformation of 3-(dibenzylamino)phenylacetonitrile
;
_journal_issue 2
_journal_name_full 'Acta Crystallographica Section C'
_journal_page_first 278
_journal_page_last 282
_journal_paper_doi 10.1107/S0108270192007856
_journal_volume 49
_journal_year 1993
_chemical_formula_analytical 'C22 H21 N2'
_chemical_formula_moiety 'C22 H21 N2'
_chemical_formula_structural (C6H5.CH2)2.N.C6H4.p-CH2CN
_chemical_formula_sum 'C22 H21 N2'
_chemical_formula_weight 312.41
_chemical_name_systematic
;
   3-(N,N-dibenzylamino)phenylacetonitrile
;
_space_group_crystal_system orthorhombic
_space_group_IT_number 19
_space_group_name_Hall 'P 2ac 2ab'
_space_group_name_H-M_alt 'P 21 21 21'
_cell_angle_alpha 90
_cell_angle_beta 90
_cell_angle_gamma 90
_cell_formula_units_Z 4
_cell_length_a 6.0250(10)
_cell_length_b 15.990(5)
_cell_length_c 17.921(2)
_cell_measurement_reflns_used 29
_cell_measurement_temperature 293(2)
_cell_measurement_theta_max 39
_cell_measurement_theta_min 23
_cell_volume 1726.5(6)
_computing_cell_refinement 'LQPARM (Nardelli & Mangia)'
_computing_data_reduction 'DIFAU (Ugozzoli et al.)'
_computing_molecular_graphics 'ORTEP (Johnson)'
_computing_publication_material 'PARST (Nardelli)'
_computing_structure_refinement 'SHELX76 (Sheldrick)'
_computing_structure_solution 'SHELX86 (Sheldrick)'
_diffrn_ambient_temperature 293(2)
_diffrn_measurement_device 'Siemens AED diffractometer'
_diffrn_measurement_method theta-2theta
_diffrn_radiation_monochromator Ni-filter
_diffrn_radiation_source 'standard Cu anode'
_diffrn_radiation_type 'X-ray Cu-K\a mean'
_diffrn_radiation_wavelength 1.54178
_diffrn_reflns_limit_h_max 7
_diffrn_reflns_limit_h_min 0
_diffrn_reflns_limit_k_max 19
_diffrn_reflns_limit_k_min 0
_diffrn_reflns_limit_l_max 21
_diffrn_reflns_limit_l_min 0
_diffrn_reflns_number 1942
_diffrn_reflns_reduction_process
;
 Standard. Lp correction.
;
_diffrn_reflns_theta_max 70
_diffrn_reflns_theta_min 3
_diffrn_standards_decay_% 0
_diffrn_standards_interval_count 50
_diffrn_standards_number 1
_exptl_absorpt_coefficient_mu .5088
_exptl_crystal_colour colourless
_exptl_crystal_density_diffrn 1.2019
_exptl_crystal_description
;
 Small prisms
;
_exptl_crystal_F_000 664
_exptl_crystal_size_max 0.28
_exptl_crystal_size_mid 0.33
_exptl_crystal_size_min 0.39
_refine_diff_density_max 0.09
_refine_diff_density_min -0.13
_refine_ls_abs_structure_details
;
  No attempt was made to determine the absolute structure
;
_refine_ls_extinction_method 'not applied'
_refine_ls_goodness_of_fit_obs 0.4815
_refine_ls_hydrogen_treatment refall
_refine_ls_matrix_type full
_refine_ls_number_constraints 0
_refine_ls_number_parameters 297
_refine_ls_number_reflns 1942
_refine_ls_number_restraints 0
_refine_ls_R_factor_obs 0.0332
_refine_ls_shift/esd_max 0.056
_refine_ls_structure_factor_coef F
_refine_ls_weighting_scheme unit
_refine_ls_wR_factor_obs 0.0298
_reflns_observed_criterion 'I > 2 \s(I)'
_cod_data_source_file ka1003.cif
_cod_data_source_block Cu
_cod_depositor_comments
;
 Updating space group information and adding the symmetry operation list.

 Antanas Vaitkus,
 2018-06-18
;
_cod_database_code 2001956

loop_
_space_group_symop_id
_space_group_symop_operation_xyz
1 x,y,z
2 -x+1/2,-y,z+1/2
3 x+1/2,-y+1/2,-z
4 -x,y+1/2,-z+1/2

loop_
_atom_site_aniso_label
_atom_site_aniso_U_11
_atom_site_aniso_U_22
_atom_site_aniso_U_33
_atom_site_aniso_U_12
_atom_site_aniso_U_13
_atom_site_aniso_U_23
N1 .0564(15) .0616(15) .0453(13) .0027(12) -.0032(13) -.0133(14)
N2 .111(3) .0752(19) .079(2) .0015(18) -.008(2) .008(2)
C1 .0541(19) .0593(19) .0523(17) -.0005(16) .0109(17) -.0119(18)
C2 .0510(17) .0496(16) .0454(15) .0025(13) -.0002(14) -.0012(15)
C3 .0528(18) .0600(19) .0649(19) -.0004(17) -.0061(18) -.0005(18)
C4 .074(3) .062(2) .082(2) -.006(2) -.020(2) -.004(2)
C5 .102(3) .060(2) .067(2) -.0129(19) -.025(3) .011(3)
C6 .082(3) .073(2) .0546(19) -.0069(18) -.000(2) .019(2)
C7 .056(2) .062(2) .0511(16) .0009(16) .0037(17) .0061(18)
C8 .063(2) .0574(18) .0484(16) -.0029(16) .0037(16) .0027(19)
C9 .0552(18) .0517(16) .0386(13) .0056(13) .0051(14) -.0016(16)
C10 .060(2) .0627(19) .0488(16) -.0002(15) .0034(17) .0099(19)
C11 .084(3) .066(2) .0549(18) -.0059(16) .011(2) .008(2)
C12 .095(3) .074(2) .0472(17) -.0059(17) .009(2) -.011(2)
C13 .068(2) .091(3) .0494(17) .0072(19) -.0056(19) -.014(2)
C14 .0515(18) .070(2) .0527(17) .0059(17) .0024(16) .0018(19)
C15 .0511(17) .0523(16) .0393(13) -.0053(13) .0047(14) -.0071(15)
C16 .0483(18) .0665(19) .0441(15) -.0055(15) -.0002(14) -.0080(17)
C17 .062(2) .068(2) .0551(18) -.0011(16) -.0015(18) -.017(2)
C18 .074(2) .0609(19) .0521(17) .0049(16) -.0019(18) -.017(2)
C19 .064(2) .0540(17) .0422(15) -.0045(14) -.0045(16) -.0044(17)
C20 .0531(19) .0540(18) .0465(15) -.0074(14) -.0022(15) -.0075(16)
C21 .083(3) .061(2) .0523(18) -.0033(16) -.014(2) -.005(2)
C22 .075(2) .066(2) .0481(17) .0041(16) -.0059(18) -.009(2)

loop_
_atom_site_label
_atom_site_fract_x
_atom_site_fract_y
_atom_site_fract_z
_atom_site_U_iso_or_equiv
_atom_site_thermal_displace_type
_atom_site_calc_flag
_atom_site_calc_attached_atom
_atom_site_type_symbol
N1 .1401(4) .0424(2) .71640(10) .0544(8) Uani . . N
N2 .4977(7) -.2809(2) .9290(2) .0882(13) Uani . . N
C1 .3491(6) .0868(2) .7214(2) .0553(10) Uani . . C
C2 .3586(5) .1586(2) .7764(2) .0487(9) Uani . . C
C3 .5489(6) .2083(2) .7779(2) .0592(11) Uani . . C
C4 .5658(7) .2751(2) .8272(2) .0725(14) Uani . . C
C5 .3942(8) .2914(2) .8755(2) .0765(15) Uani . . C
C6 .2046(7) .2435(2) .8745(2) .0699(13) Uani . . C
C7 .1871(6) .1768(2) .8246(2) .0564(12) Uani . . C
C8 -.0194(7) .0708(2) .6613(2) .0562(12) Uani . . C
C9 -.0447(5) .0150(2) .59320(10) .0485(9) Uani . . C
C10 .1207(6) -.0412(2) .5727(2) .0571(11) Uani . . C
C11 .0967(7) -.0901(2) .5092(2) .0682(13) Uani . . C
C12 -.0921(8) -.0837(2) .4662(2) .0722(14) Uani . . C
C13 -.2571(7) -.0281(3) .4860(2) .0695(13) Uani . . C
C14 -.2341(6) .0211(2) .5497(2) .0580(11) Uani . . C
C15 .0914(5) -.0230(2) .7647(2) .0476(9) Uani . . C
C16 -.1031(5) -.0702(2) .7554(2) .0529(10) Uani . . C
C17 -.1492(6) -.1361(2) .8034(2) .0615(12) Uani . . C
C18 -.0082(6) -.1565(2) .8610(2) .0622(12) Uani . . C
C19 .1838(6) -.1107(2) .8706(2) .0532(9) Uani . . C
C20 .2339(6) -.0444(2) .8236(2) .0512(10) Uani . . C
C21 .3385(8) -.1303(2) .9347(2) .0654(13) Uani . . C
C22 .4281(7) -.2152(2) .9314(2) .0629(12) Uani . . C
H111 .471(6) .0487(18) .7327(17) .069(10) Uiso . C1 H
H121 .380(6) .1120(19) .6686(17) .070(10) Uiso . C1 H
H3 .669(5) .1996(19) .7397(16) .072(10) Uiso . C3 H
H4 .700(7) .312(2) .826(2) .118(16) Uiso . C4 H
H5 .399(6) .335(2) .9107(17) .085(12) Uiso . C5 H
H6 .062(6) .2531(19) .9103(18) .087(12) Uiso . C6 H
H7 .062(6) .1427(17) .8247(17) .067(11) Uiso . C7 H
H81 -.173(5) .0794(17) .6830(15) .054(9) Uiso . C8 H
H82 .019(6) .134(2) .6448(16) .083(11) Uiso . C8 H
H10 .256(6) -.0471(19) .6069(16) .076(10) Uiso . C10 H
H11 .214(8) -.143(3) .498(2) .143(18) Uiso . C11 H
H12 -.112(7) -.1221(19) .4188(18) .097(12) Uiso . C12 H
H13 -.396(6) -.025(2) .4568(17) .083(12) Uiso . C13 H
H14 -.351(6) .0641(19) .5605(18) .082(11) Uiso . C14 H
H16 -.205(5) -.0621(16) .7119(14) .054(8) Uiso . C16 H
H17 -.275(6) -.172(2) .7943(18) .089(12) Uiso . C17 H
H18 -.030(6) -.207(2) .8924(17) .085(12) Uiso . C18 H
H20 .378(6) -.0095(18) .8327(17) .077(11) Uiso . C20 H
H211 .472(6) -.095(2) .9344(19) .090(13) Uiso . C21 H
H212 .258(6) -.1226(19) .9858(18) .082(11) Uiso . C21 H

loop_
_atom_type_symbol
_atom_type_description
_atom_type_scat_dispersion_real
_atom_type_scat_dispersion_imag
_atom_type_scat_source
N Nitrogen .029 .018 'IT.4  Tab.2.2A 2.3.1'
C Carbon .017 .009 'IT.4  Tab.2.2A 2.3.1'
H Hydrogen .000 .000 'IT.4  Tab.2.2C      '

loop_
_geom_angle_atom_site_label_1
_geom_angle_atom_site_label_2
_geom_angle_atom_site_label_3
_geom_angle
_geom_angle_publ_flag
C8 N1 C15 121.4(3) yes
C1 N1 C15 121.0(3) yes
C1 N1 C8 117.6(3) yes
N1 C1 H121 107(2) no
N1 C1 H111 111(2) no
N1 C1 C2 116.4(3) yes
H111 C1 H121 107(3) no
C2 C1 H121 107(2) no
C2 C1 H111 108(2) no
C1 C2 C7 122.6(3) yes
C1 C2 C3 118.4(3) yes
C3 C2 C7 118.9(3) yes
C2 C3 H3 120(2) no
C2 C3 C4 120.6(3) yes
C4 C3 H3 119(2) no
C3 C4 H4 120(2) no
C3 C4 C5 119.5(4) yes
C5 C4 H4 121(2) no
C4 C5 H5 123(2) no
C4 C5 C6 120.8(4) yes
C6 C5 H5 116(2) no
C5 C6 H6 125(2) no
C5 C6 C7 119.7(4) yes
C7 C6 H6 115(2) no
C2 C7 C6 120.4(3) yes
C6 C7 H7 120(2) no
C2 C7 H7 119(2) no
N1 C8 H82 110(2) no
N1 C8 H81 113(2) no
N1 C8 C9 115.3(3) yes
H81 C8 H82 100(2) no
C9 C8 H82 111(2) no
C9 C8 H81 107(2) no
C8 C9 C14 119.5(3) yes
C8 C9 C10 121.3(3) yes
C10 C9 C14 119.2(3) yes
C9 C10 H10 118(2) no
C9 C10 C11 120.3(3) yes
C11 C10 H10 121(2) no
C10 C11 H11 121(2) no
C10 C11 C12 120.2(3) yes
C12 C11 H11 118(2) no
C11 C12 H12 120(2) no
C11 C12 C13 119.9(3) yes
C13 C12 H12 120(2) no
C12 C13 H13 120(2) no
C12 C13 C14 120.2(4) yes
C14 C13 H13 119(2) no
C9 C14 C13 120.2(3) yes
C13 C14 H14 118(2) no
C9 C14 H14 121(2) no
N1 C15 C20 121.6(3) yes
N1 C15 C16 120.5(3) yes
C16 C15 C20 117.9(3) yes
C15 C16 H16 122(2) no
C15 C16 C17 120.1(3) yes
C17 C16 H16 117(2) no
C16 C17 H17 120(2) no
C16 C17 C18 121.4(3) yes
C18 C17 H17 118(2) no
C17 C18 H18 122(2) no
C17 C18 C19 119.1(3) yes
C19 C18 H18 118(2) no
C18 C19 C21 120.2(3) yes
C18 C19 C20 120.8(3) yes
C20 C19 C21 119.0(3) yes
C15 C20 C19 120.7(3) yes
C19 C20 H20 120(2) no
C15 C20 H20 120(2) no
C19 C21 H212 111(2) no
C19 C21 H211 113(2) no
C19 C21 C22 112.9(3) yes
H211 C21 H212 109(3) no
C22 C21 H212 109(2) no
C22 C21 H211 103(2) no
N2 C22 C21 179.9(4) yes

loop_
_geom_bond_atom_site_label_1
_geom_bond_atom_site_label_2
_geom_bond_distance
_geom_bond_publ_flag
N1 C1 1.448(4) yes
N1 C8 1.451(4) yes
N1 C15 1.387(3) yes
N2 C22 1.132(4) yes
C1 C2 1.515(4) yes
C1 H111 .97(3) no
C1 H121 1.04(3) no
C2 C3 1.395(4) yes
C2 C7 1.378(4) yes
C3 C4 1.390(5) yes
C3 H3 1.00(3) no
C4 C5 1.372(6) yes
C4 H4 1.00(4) no
C5 C6 1.375(6) yes
C5 H5 .94(3) no
C6 C7 1.397(4) yes
C6 H6 1.08(3) no
C7 H7 .93(3) no
C8 C9 1.521(4) yes
C8 H81 1.01(2) no
C8 H82 1.08(3) no
C9 C10 1.390(4) yes
C9 C14 1.386(4) yes
C10 C11 1.389(4) yes
C10 H10 1.02(3) no
C11 C12 1.378(5) yes
C11 H11 1.13(4) no
C12 C13 1.380(5) yes
C12 H12 1.06(3) no
C13 C14 1.393(4) yes
C13 H13 .99(3) no
C14 H14 1.00(3) no
C15 C16 1.404(4) yes
C15 C20 1.403(4) yes
C16 C17 1.389(4) yes
C16 H16 1.00(2) no
C17 C18 1.376(4) yes
C17 H17 .97(3) no
C18 C19 1.380(5) yes
C18 H18 .99(3) no
C19 C20 1.388(4) yes
C19 C21 1.512(5) yes
C20 H20 1.04(3) no
C21 C22 1.462(5) yes
C21 H211 .98(3) no
C21 H212 1.05(3) no

loop_
_geom_contact_atom_site_label_1
_geom_contact_atom_site_label_2
_geom_contact_distance
N1 C2 2.519(3)
N1 C7 2.908(4)
N1 C9 2.511(3)
N1 C10 2.903(3)
N1 C16 2.423(4)
N1 C20 2.436(3)
N2 C21 2.594(4)
C1 C3 2.501(4)
C1 C7 2.539(4)
C1 C8 2.480(5)
C1 C15 2.468(4)
C1 C20 2.869(4)
C2 C4 2.420(4)
C2 C5 2.776(4)
C2 C6 2.408(4)
C3 C5 2.386(5)
C3 C6 2.761(5)
C3 C7 2.389(4)
C4 C6 2.389(6)
C4 C7 2.770(5)
C5 C7 2.398(5)
C8 C10 2.538(4)
C8 C14 2.512(4)
C8 C15 2.475(4)
C8 C16 2.860(4)
C9 C11 2.411(4)
C9 C12 2.784(4)
C9 C13 2.409(4)
C10 C12 2.398(4)
C10 C13 2.764(5)
C10 C14 2.394(4)
C11 C13 2.387(5)
C11 C14 2.768(5)
C12 C14 2.404(5)
C15 C17 2.420(4)
C15 C18 2.810(4)
C15 C19 2.426(4)
C16 C18 2.411(4)
C16 C19 2.770(4)
C16 C20 2.406(4)
C17 C19 2.375(4)
C17 C20 2.758(4)
C18 C20 2.406(4)
C18 C21 2.507(5)
C19 C22 2.478(4)
C20 C21 2.499(4)
